data_9017100
loop_
_publ_author_name
'Tait, K.'
'Ball, N. A.'
'Hawthorne, F. C.'

_publ_section_title
;
 Pieczkaite, ideally Mn5(PO4)3Cl, a new apatite-supergroup mineral from Cross Lake,
 Manitoba, Canada: Description and crystal structure
;
_journal_name_full 'American Mineralogist'
_journal_page_first 1047
_journal_page_last 1052
_journal_volume 100
_journal_year 2015
_chemical_compound_source 'Cross Lake, Manitoba, Canada'
_chemical_formula_sum 'Ca1.39 Cl0.72 Fe0.26 H0.28 Mn3.41 O12.28 P3'
_chemical_name_mineral Pieczkaite
_space_group_IT_number 176
_space_group_name_Hall '-P 6c'
_space_group_name_H-M_alt 'P 63/m'
_symmetry_space_group_name_H-M 'P 63/m'
_cell_angle_alpha 90
_cell_angle_beta 90
_cell_angle_gamma 120
_cell_formula_units_Z 2
_cell_length_a 9.504
_cell_length_b 9.504
_cell_length_c 6.347
_cell_volume 496.492
_database_code_amcsd 0020469
_exptl_crystal_density_diffrn 3.831
_cod_data_source_file inputs/fixed/downloads/05/05821.cif
_cod_data_source_block 05821
_cod_original_formula_sum 'Mn3.41 Ca1.39 Fe.26 P3 O12.28 Cl.72 H.28'
_cod_database_code 9017100

loop_
_space_group_symop_operation_xyz
x,y,z
-x+y,-x,1/2-z
x-y,x,1/2+z
y,-x+y,-z
-y,x-y,z
x,y,1/2-z
-x,-y,1/2+z
x-y,x,-z
-x+y,-x,z
-y,x-y,1/2-z
y,-x+y,1/2+z
-x,-y,-z

loop_
_atom_site_aniso_label
_atom_site_aniso_U_11
_atom_site_aniso_U_22
_atom_site_aniso_U_33
_atom_site_aniso_U_12
_atom_site_aniso_U_13
_atom_site_aniso_U_23
Mn1 0.00920 0.00920 0.02030 0.00460 0.00000 0.00000
Ca1 0.00920 0.00920 0.02030 0.00460 0.00000 0.00000
Fe1 0.00920 0.00920 0.02030 0.00460 0.00000 0.00000
Mn2 0.03000 0.01860 0.02270 0.01480 0.00000 0.00000
Fe2 0.03000 0.01860 0.02270 0.01480 0.00000 0.00000
Ca2 0.03000 0.01860 0.02270 0.01480 0.00000 0.00000
P1 0.00900 0.00660 0.02670 0.00340 0.00000 0.00000
O1 0.01800 0.00700 0.02700 0.00300 0.00000 0.00000
O2 0.00600 0.00900 0.05000 0.00200 0.00000 0.00000
O3 0.02900 0.02100 0.02900 0.01800 0.00100 -0.00100

loop_
_atom_site_label
_atom_site_fract_x
_atom_site_fract_y
_atom_site_fract_z
_atom_site_occupancy
_atom_site_U_iso_or_equiv
_atom_site_type_symbol
_atom_site_attached_hydrogens
Mn1 0.33333 0.66667 -0.00600 0.54500 0.01370 Mn 0
Ca1 0.33333 0.66667 -0.00600 0.42500 0.01370 Ca 0
Fe1 0.33333 0.66667 -0.00600 0.06000 0.01370 Fe 0
Mn2 0.72910 0.75320 0.25000 0.77333 0.02250 Mn 0
Fe2 0.72910 0.75320 0.25000 0.04667 0.02250 Fe 0
Ca2 0.72910 0.75320 0.25000 0.18000 0.02250 Ca 0
P1 0.59550 0.97250 0.25000 1.00000 0.01430 P 0
O1 0.64860 0.15270 0.25000 1.00000 0.01860 O 0
O2 0.40810 0.86750 0.25000 1.00000 0.02260 O 0
O3 0.65650 0.92190 0.05640 1.00000 0.02430 O 0
Cl1 0.00000 0.00000 0.21790 0.36000 0.02100 Cl 0
O-H1 0.00000 0.00000 0.21790 0.14000 0.02100 O 1

loop_
_cod_changelog_entry_id
_cod_changelog_entry_author
_cod_changelog_entry_date
_cod_changelog_entry_text
1
;cod-tools version 3.8.0
Id: cif_guess_AMCSD_atom_types 9581 2023-05-17 12:35:41Z saulius
;
2023-05-21T08:55:03+03:00
;Derived atom types and hydrogen counts
from atom names that follow the AMCSD naming convention
(Wat == water, O-H == hydroxyl).
;

loop_
_cod_related_entry_id
_cod_related_entry_database
_cod_related_entry_code
1 AMCSD 0020469
